data_4331592
loop_
_publ_author_name
'Sumit Chakraborty'
'Jie Zhang'
'Yogi J. Patel'
'Jeanette A. Krause'
'Hairong Guan'

_publ_contact_author_address
;     Department of Chemistry
      University of Cincinnati
      Cincinnati, OH 45221-0172 USA
;
_publ_contact_author_email Hairong.Guan@uc.edu
_publ_contact_author_fax '513 556 9239'
_publ_contact_author_name 'Dr. Hairong Guan'
_publ_contact_author_phone '513 556 6377'
_publ_section_title
;
 Pincer-Ligated Nickel Hydridoborate Complexes: the Dormant Species in
 Catalytic Reduction of Carbon Dioxide with Boranes
;
_journal_name_full 'Inorganic Chemistry'
_journal_page_first 37
_journal_page_last 47
_journal_paper_doi 10.1021/ic300587b
_journal_volume 52
_journal_year 2013
_chemical_formula_moiety 'C22 H43 B Ni O2 P2'
_chemical_formula_sum 'C22 H43 B Ni O2 P2'
_chemical_formula_weight 471.02
_chemical_name_systematic
; 
 ? 
;
_space_group_IT_number 2
_symmetry_cell_setting triclinic
_symmetry_space_group_name_Hall '-P 1'
_symmetry_space_group_name_H-M 'P -1'
_atom_sites_solution_hydrogens mixed
_atom_sites_solution_primary direct
_atom_sites_solution_secondary difmap
_audit_creation_method SHELXL-97
_cell_angle_alpha 100.2740(10)
_cell_angle_beta 95.6530(10)
_cell_angle_gamma 105.074(2)
_cell_formula_units_Z 2
_cell_length_a 8.2870(2)
_cell_length_b 12.1490(3)
_cell_length_c 13.4267(3)
_cell_measurement_reflns_used 4955
_cell_measurement_temperature 150(2)
_cell_measurement_theta_max 67.91
_cell_measurement_theta_min 3.38
_cell_volume 1269.32(5)
_computing_cell_refinement 'Bruker SAINT v7.66A'
_computing_data_collection 'Bruker SMART v5.634'
_computing_data_reduction 'Bruker SAINT v7.66A'
_computing_molecular_graphics 'Bruker SHELXTL v6.14'
_computing_publication_material 'Bruker SHELXTL v6.14'
_computing_structure_refinement 'Bruker SHELXTL v6.14'
_computing_structure_solution 'Bruker SHELXTL v6.14'
_diffrn_ambient_temperature 150(2)
_diffrn_measured_fraction_theta_full 0.952
_diffrn_measured_fraction_theta_max 0.952
_diffrn_measurement_device_type 'Bruker SMART6000 CCD'
_diffrn_measurement_method '\w scans'
_diffrn_radiation_monochromator graphite
_diffrn_radiation_source 'fine-focus sealed tube'
_diffrn_radiation_type CuK\a
_diffrn_radiation_wavelength 1.54178
_diffrn_reflns_av_R_equivalents 0.0327
_diffrn_reflns_av_sigmaI/netI 0.0386
_diffrn_reflns_limit_h_max 9
_diffrn_reflns_limit_h_min -9
_diffrn_reflns_limit_k_max 14
_diffrn_reflns_limit_k_min -14
_diffrn_reflns_limit_l_max 16
_diffrn_reflns_limit_l_min -16
_diffrn_reflns_number 11009
_diffrn_reflns_theta_full 67.81
_diffrn_reflns_theta_max 67.81
_diffrn_reflns_theta_min 3.38
_exptl_absorpt_coefficient_mu 2.391
_exptl_absorpt_correction_T_max 0.9317
_exptl_absorpt_correction_T_min 0.7960
_exptl_absorpt_correction_type multi-scan
_exptl_absorpt_process_details 'SADABS v2008/1 (Sheldrick)'
_exptl_crystal_colour 'light orange'
_exptl_crystal_density_diffrn 1.232
_exptl_crystal_description 'rectangular block'
_exptl_crystal_F_000 508
_exptl_crystal_size_max 0.10
_exptl_crystal_size_mid 0.05
_exptl_crystal_size_min 0.03
_refine_diff_density_max 0.427
_refine_diff_density_min -0.288
_refine_diff_density_rms 0.069
_refine_ls_extinction_method none
_refine_ls_goodness_of_fit_ref 1.043
_refine_ls_hydrogen_treatment mixed
_refine_ls_matrix_type full
_refine_ls_number_parameters 277
_refine_ls_number_reflns 4390
_refine_ls_number_restraints 0
_refine_ls_restrained_S_all 1.043
_refine_ls_R_factor_all 0.0522
_refine_ls_R_factor_gt 0.0410
_refine_ls_shift/su_max 0.000
_refine_ls_shift/su_mean 0.000
_refine_ls_structure_factor_coef Fsqd
_refine_ls_weighting_details 'calc w=1/[\s^2^(Fo^2^)+(0.0630P)^2^+0.4801P] where P=(Fo^2^+2Fc^2^)/3'
_refine_ls_weighting_scheme calc
_refine_ls_wR_factor_gt 0.1045
_refine_ls_wR_factor_ref 0.1119
_reflns_number_gt 3611
_reflns_number_total 4390
_reflns_threshold_expression >2\s(I)
_cod_data_source_file ic300587b_si_002_2.cif
_cod_data_source_block 2A
_cod_database_code 4331592

loop_
_symmetry_equiv_pos_as_xyz
'x, y, z'
'-x, -y, -z'

loop_
_atom_site_label
_atom_site_type_symbol
_atom_site_fract_x
_atom_site_fract_y
_atom_site_fract_z
_atom_site_U_iso_or_equiv
_atom_site_adp_type
_atom_site_occupancy
_atom_site_symmetry_multiplicity
_atom_site_calc_flag
_atom_site_refinement_flags
Ni Ni 0.03241(5) 0.74008(3) 0.26862(3) 0.02038(14) Uani 1 1 d .
P1 P -0.15752(8) 0.56947(5) 0.24762(5) 0.01937(16) Uani 1 1 d .
P2 P 0.18174(8) 0.90958(5) 0.24530(5) 0.01979(16) Uani 1 1 d .
O1 O -0.2827(2) 0.55519(14) 0.13919(12) 0.0223(4) Uani 1 1 d .
O3 O 0.0820(2) 0.93027(15) 0.14041(13) 0.0249(4) Uani 1 1 d .
C1 C -0.0975(3) 0.7438(2) 0.14502(18) 0.0197(5) Uani 1 1 d .
C2 C -0.2390(3) 0.6525(2) 0.09557(18) 0.0204(5) Uani 1 1 d .
C3 C -0.3376(3) 0.6529(2) 0.00618(18) 0.0224(5) Uani 1 1 d .
H3A H -0.4327 0.5886 -0.0245 0.027 Uiso 1 1 calc R
C4 C -0.2934(3) 0.7502(2) -0.03741(19) 0.0241(6) Uani 1 1 d .
H4A H -0.3598 0.7528 -0.0983 0.029 Uiso 1 1 calc R
C5 C -0.1531(3) 0.8437(2) 0.00729(19) 0.0249(6) Uani 1 1 d .
H5A H -0.1222 0.9099 -0.0227 0.030 Uiso 1 1 calc R
C6 C -0.0593(3) 0.8378(2) 0.09659(18) 0.0213(5) Uani 1 1 d .
C7 C -0.0854(3) 0.4359(2) 0.2154(2) 0.0275(6) Uani 1 1 d .
C8 C -0.2280(5) 0.3272(3) 0.1644(3) 0.0535(10) Uani 1 1 d .
H8A H -0.1802 0.2654 0.1346 0.080 Uiso 1 1 calc R
H8B H -0.2986 0.3454 0.1102 0.080 Uiso 1 1 calc R
H8C H -0.2970 0.3010 0.2155 0.080 Uiso 1 1 calc R
C9 C 0.0093(5) 0.4135(3) 0.3094(3) 0.0530(10) Uani 1 1 d .
H9A H 0.0661 0.3538 0.2880 0.080 Uiso 1 1 calc R
H9B H -0.0709 0.3864 0.3549 0.080 Uiso 1 1 calc R
H9C H 0.0937 0.4858 0.3459 0.080 Uiso 1 1 calc R
C10 C 0.0371(6) 0.4632(4) 0.1391(3) 0.0698(13) Uani 1 1 d .
H10A H 0.0770 0.3951 0.1161 0.105 Uiso 1 1 calc R
H10B H 0.1338 0.5299 0.1723 0.105 Uiso 1 1 calc R
H10C H -0.0210 0.4821 0.0801 0.105 Uiso 1 1 calc R
C11 C -0.3176(3) 0.5584(2) 0.33665(19) 0.0242(6) Uani 1 1 d .
C12 C -0.2396(4) 0.5630(4) 0.4457(2) 0.0506(9) Uani 1 1 d .
H12A H -0.3219 0.5710 0.4922 0.076 Uiso 1 1 calc R
H12B H -0.1385 0.6299 0.4667 0.076 Uiso 1 1 calc R
H12C H -0.2084 0.4909 0.4481 0.076 Uiso 1 1 calc R
C13 C -0.4716(4) 0.4521(3) 0.3000(3) 0.0517(9) Uani 1 1 d .
H13A H -0.5620 0.4613 0.3398 0.078 Uiso 1 1 calc R
H13B H -0.4405 0.3817 0.3093 0.078 Uiso 1 1 calc R
H13C H -0.5112 0.4452 0.2273 0.078 Uiso 1 1 calc R
C14 C -0.3783(4) 0.6667(3) 0.3365(3) 0.0427(8) Uani 1 1 d .
H14A H -0.4589 0.6699 0.3850 0.064 Uiso 1 1 calc R
H14B H -0.4337 0.6632 0.2676 0.064 Uiso 1 1 calc R
H14C H -0.2814 0.7366 0.3569 0.064 Uiso 1 1 calc R
C15 C 0.3914(3) 0.9133(3) 0.2051(2) 0.0286(6) Uani 1 1 d .
C16 C 0.3642(4) 0.7928(3) 0.1358(2) 0.0455(8) Uani 1 1 d .
H16A H 0.4696 0.7886 0.1101 0.068 Uiso 1 1 calc R
H16B H 0.2751 0.7808 0.0779 0.068 Uiso 1 1 calc R
H16C H 0.3305 0.7322 0.1751 0.068 Uiso 1 1 calc R
C17 C 0.4526(4) 1.0066(3) 0.1429(3) 0.0469(8) Uani 1 1 d .
H17A H 0.5554 0.9970 0.1166 0.070 Uiso 1 1 calc R
H17B H 0.4771 1.0843 0.1870 0.070 Uiso 1 1 calc R
H17C H 0.3644 0.9979 0.0855 0.070 Uiso 1 1 calc R
C18 C 0.5252(3) 0.9288(3) 0.2972(2) 0.0396(7) Uani 1 1 d .
H18A H 0.6283 0.9163 0.2733 0.059 Uiso 1 1 calc R
H18B H 0.4825 0.8720 0.3387 0.059 Uiso 1 1 calc R
H18C H 0.5507 1.0079 0.3388 0.059 Uiso 1 1 calc R
C19 C 0.1809(3) 1.0439(2) 0.3371(2) 0.0261(6) Uani 1 1 d .
C20 C -0.0069(4) 1.0325(3) 0.3414(3) 0.0420(8) Uani 1 1 d .
H20A H -0.0177 1.0989 0.3910 0.063 Uiso 1 1 calc R
H20B H -0.0591 0.9598 0.3624 0.063 Uiso 1 1 calc R
H20C H -0.0637 1.0315 0.2735 0.063 Uiso 1 1 calc R
C21 C 0.2587(4) 1.1557(3) 0.3013(2) 0.0399(7) Uani 1 1 d .
H21A H 0.2323 1.2214 0.3435 0.060 Uiso 1 1 calc R
H21B H 0.2122 1.1473 0.2294 0.060 Uiso 1 1 calc R
H21C H 0.3817 1.1700 0.3079 0.060 Uiso 1 1 calc R
C22 C 0.2701(4) 1.0501(3) 0.4438(2) 0.0431(8) Uani 1 1 d .
H22A H 0.2466 1.1118 0.4930 0.065 Uiso 1 1 calc R
H22B H 0.3923 1.0674 0.4433 0.065 Uiso 1 1 calc R
H22C H 0.2287 0.9751 0.4636 0.065 Uiso 1 1 calc R
B1 B 0.1807(4) 0.7357(3) 0.4136(2) 0.0309(7) Uani 1 1 d .
H1 H 0.149(4) 0.667(3) 0.453(2) 0.037 Uiso 1 1 d .
H2 H 0.292(4) 0.796(3) 0.453(2) 0.037 Uiso 1 1 d .
H3 H 0.059(4) 0.775(3) 0.410(2) 0.037 Uiso 1 1 d .
H4 H 0.203(4) 0.701(3) 0.330(2) 0.037 Uiso 1 1 d .

loop_
_atom_site_aniso_label
_atom_site_aniso_U_11
_atom_site_aniso_U_22
_atom_site_aniso_U_33
_atom_site_aniso_U_23
_atom_site_aniso_U_13
_atom_site_aniso_U_12
Ni 0.0201(2) 0.0218(2) 0.0178(2) 0.00735(17) -0.00096(17) 0.00286(18)
P1 0.0218(3) 0.0193(3) 0.0168(3) 0.0057(2) 0.0009(2) 0.0049(3)
P2 0.0178(3) 0.0227(3) 0.0175(3) 0.0069(2) 0.0003(2) 0.0026(3)
O1 0.0260(9) 0.0194(9) 0.0186(9) 0.0070(7) -0.0011(7) 0.0009(7)
O3 0.0240(9) 0.0232(9) 0.0233(9) 0.0090(7) -0.0032(7) -0.0005(8)
C1 0.0210(12) 0.0220(12) 0.0170(12) 0.0054(10) 0.0030(10) 0.0066(11)
C2 0.0229(13) 0.0195(12) 0.0199(12) 0.0046(10) 0.0035(10) 0.0077(11)
C3 0.0201(12) 0.0242(13) 0.0196(12) 0.0028(10) -0.0009(10) 0.0033(11)
C4 0.0252(13) 0.0281(14) 0.0167(12) 0.0061(10) -0.0028(10) 0.0048(11)
C5 0.0249(13) 0.0258(13) 0.0245(13) 0.0107(11) 0.0014(11) 0.0051(11)
C6 0.0188(12) 0.0226(13) 0.0210(12) 0.0044(10) 0.0018(10) 0.0040(11)
C7 0.0319(15) 0.0247(13) 0.0283(14) 0.0047(11) 0.0015(11) 0.0141(12)
C8 0.057(2) 0.0300(17) 0.064(2) -0.0120(15) -0.0132(18) 0.0185(17)
C9 0.069(2) 0.0438(19) 0.050(2) 0.0028(16) -0.0185(18) 0.0357(19)
C10 0.098(3) 0.061(2) 0.084(3) 0.029(2) 0.063(3) 0.052(3)
C11 0.0247(13) 0.0291(14) 0.0178(12) 0.0049(10) 0.0040(10) 0.0055(12)
C12 0.0461(19) 0.084(3) 0.0272(16) 0.0239(17) 0.0092(14) 0.0182(19)
C13 0.049(2) 0.045(2) 0.0452(19) -0.0011(15) 0.0172(16) -0.0107(17)
C14 0.0462(19) 0.0420(18) 0.0475(19) 0.0121(15) 0.0210(15) 0.0191(16)
C15 0.0194(13) 0.0382(16) 0.0316(15) 0.0132(12) 0.0055(11) 0.0093(12)
C16 0.0399(18) 0.056(2) 0.0420(18) 0.0027(15) 0.0153(15) 0.0178(17)
C17 0.0385(18) 0.062(2) 0.056(2) 0.0337(18) 0.0264(16) 0.0195(17)
C18 0.0211(14) 0.054(2) 0.0455(18) 0.0184(15) 0.0000(13) 0.0103(14)
C19 0.0295(14) 0.0235(13) 0.0225(13) 0.0047(10) 0.0035(11) 0.0029(11)
C20 0.0344(17) 0.0421(18) 0.0484(19) 0.0009(14) 0.0143(14) 0.0120(15)
C21 0.052(2) 0.0255(15) 0.0409(17) 0.0089(13) 0.0110(15) 0.0064(14)
C22 0.059(2) 0.0368(17) 0.0245(15) -0.0018(12) -0.0023(14) 0.0078(16)
B1 0.0285(16) 0.0304(17) 0.0274(16) 0.0142(14) -0.0096(13) -0.0033(14)

loop_
_atom_type_symbol
_atom_type_description
_atom_type_scat_dispersion_real
_atom_type_scat_dispersion_imag
_atom_type_scat_source
C C 0.0181 0.0091 'International Tables Vol C Tables 4.2.6.8 and 6.1.1.4'
H H 0.0000 0.0000 'International Tables Vol C Tables 4.2.6.8 and 6.1.1.4'
B B 0.0090 0.0039 'International Tables Vol C Tables 4.2.6.8 and 6.1.1.4'
O O 0.0492 0.0322 'International Tables Vol C Tables 4.2.6.8 and 6.1.1.4'
P P 0.2955 0.4335 'International Tables Vol C Tables 4.2.6.8 and 6.1.1.4'
Ni Ni -3.0029 0.5091 'International Tables Vol C Tables 4.2.6.8 and 6.1.1.4'

loop_
_geom_angle_atom_site_label_1
_geom_angle_atom_site_label_2
_geom_angle_atom_site_label_3
_geom_angle
C1 Ni P2 81.44(8)
C1 Ni P1 81.65(8)
P2 Ni P1 163.03(3)
C1 Ni H3 145.9(10)
P2 Ni H3 98.6(9)
P1 Ni H3 96.2(9)
C1 Ni H4 148.8(10)
P2 Ni H4 96.9(10)
P1 Ni H4 96.9(9)
H3 Ni H4 65.2(14)
O1 P1 C7 99.54(10)
O1 P1 C11 99.36(10)
C7 P1 C11 114.11(12)
O1 P1 Ni 105.42(6)
C7 P1 Ni 117.67(9)
C11 P1 Ni 116.61(9)
O3 P2 C15 100.04(11)
O3 P2 C19 99.60(11)
C15 P2 C19 113.88(13)
O3 P2 Ni 105.52(7)
C15 P2 Ni 115.86(9)
C19 P2 Ni 118.10(9)
C2 O1 P1 112.67(15)
C6 O3 P2 112.66(15)
C6 C1 C2 114.7(2)
C6 C1 Ni 122.70(18)
C2 C1 Ni 122.63(18)
C3 C2 O1 118.3(2)
C3 C2 C1 124.2(2)
O1 C2 C1 117.6(2)
C2 C3 C4 118.1(2)
C2 C3 H3A 120.9
C4 C3 H3A 120.9
C5 C4 C3 120.7(2)
C5 C4 H4A 119.7
C3 C4 H4A 119.7
C6 C5 C4 118.4(2)
C6 C5 H5A 120.8
C4 C5 H5A 120.8
C5 C6 O3 118.4(2)
C5 C6 C1 124.0(2)
O3 C6 C1 117.6(2)
C8 C7 C9 109.7(3)
C8 C7 C10 108.5(3)
C9 C7 C10 108.9(3)
C8 C7 P1 113.4(2)
C9 C7 P1 111.5(2)
C10 C7 P1 104.6(2)
C7 C8 H8A 109.5
C7 C8 H8B 109.5
H8A C8 H8B 109.5
C7 C8 H8C 109.5
H8A C8 H8C 109.5
H8B C8 H8C 109.5
C7 C9 H9A 109.5
C7 C9 H9B 109.5
H9A C9 H9B 109.5
C7 C9 H9C 109.5
H9A C9 H9C 109.5
H9B C9 H9C 109.5
C7 C10 H10A 109.5
C7 C10 H10B 109.5
H10A C10 H10B 109.5
C7 C10 H10C 109.5
H10A C10 H10C 109.5
H10B C10 H10C 109.5
C14 C11 C12 108.5(3)
C14 C11 C13 107.4(3)
C12 C11 C13 110.7(3)
C14 C11 P1 104.29(18)
C12 C11 P1 111.9(2)
C13 C11 P1 113.53(19)
C11 C12 H12A 109.5
C11 C12 H12B 109.5
H12A C12 H12B 109.5
C11 C12 H12C 109.5
H12A C12 H12C 109.5
H12B C12 H12C 109.5
C11 C13 H13A 109.5
C11 C13 H13B 109.5
H13A C13 H13B 109.5
C11 C13 H13C 109.5
H13A C13 H13C 109.5
H13B C13 H13C 109.5
C11 C14 H14A 109.5
C11 C14 H14B 109.5
H14A C14 H14B 109.5
C11 C14 H14C 109.5
H14A C14 H14C 109.5
H14B C14 H14C 109.5
C18 C15 C17 110.0(2)
C18 C15 C16 108.9(2)
C17 C15 C16 108.2(3)
C18 C15 P2 111.13(19)
C17 C15 P2 113.8(2)
C16 C15 P2 104.62(19)
C15 C16 H16A 109.5
C15 C16 H16B 109.5
H16A C16 H16B 109.5
C15 C16 H16C 109.5
H16A C16 H16C 109.5
H16B C16 H16C 109.5
C15 C17 H17A 109.5
C15 C17 H17B 109.5
H17A C17 H17B 109.5
C15 C17 H17C 109.5
H17A C17 H17C 109.5
H17B C17 H17C 109.5
C15 C18 H18A 109.5
C15 C18 H18B 109.5
H18A C18 H18B 109.5
C15 C18 H18C 109.5
H18A C18 H18C 109.5
H18B C18 H18C 109.5
C21 C19 C22 109.6(2)
C21 C19 C20 108.7(2)
C22 C19 C20 109.2(2)
C21 C19 P2 112.99(19)
C22 C19 P2 111.6(2)
C20 C19 P2 104.57(18)
C19 C20 H20A 109.5
C19 C20 H20B 109.5
H20A C20 H20B 109.5
C19 C20 H20C 109.5
H20A C20 H20C 109.5
H20B C20 H20C 109.5
C19 C21 H21A 109.5
C19 C21 H21B 109.5
H21A C21 H21B 109.5
C19 C21 H21C 109.5
H21A C21 H21C 109.5
H21B C21 H21C 109.5
C19 C22 H22A 109.5
C19 C22 H22B 109.5
H22A C22 H22B 109.5
C19 C22 H22C 109.5
H22A C22 H22C 109.5
H22B C22 H22C 109.5
H1 B1 H2 109(2)
H1 B1 H3 105(2)
H2 B1 H3 114(2)
H1 B1 H4 111(2)
H2 B1 H4 108(2)
H3 B1 H4 110(2)

loop_
_geom_bond_atom_site_label_1
_geom_bond_atom_site_label_2
_geom_bond_distance
Ni C1 1.901(2)
Ni P2 2.2025(7)
Ni P1 2.2046(7)
Ni H3 1.85(3)
Ni H4 1.78(3)
P1 O1 1.6564(17)
P1 C7 1.866(3)
P1 C11 1.867(3)
P2 O3 1.6540(17)
P2 C15 1.861(3)
P2 C19 1.863(3)
O1 C2 1.392(3)
O3 C6 1.387(3)
C1 C6 1.395(3)
C1 C2 1.398(3)
C2 C3 1.385(3)
C3 C4 1.392(3)
C3 H3A 0.9500
C4 C5 1.391(4)
C4 H4A 0.9500
C5 C6 1.386(3)
C5 H5A 0.9500
C7 C8 1.521(4)
C7 C9 1.524(4)
C7 C10 1.530(4)
C8 H8A 0.9800
C8 H8B 0.9800
C8 H8C 0.9800
C9 H9A 0.9800
C9 H9B 0.9800
C9 H9C 0.9800
C10 H10A 0.9800
C10 H10B 0.9800
C10 H10C 0.9800
C11 C14 1.526(4)
C11 C12 1.526(4)
C11 C13 1.526(4)
C12 H12A 0.9800
C12 H12B 0.9800
C12 H12C 0.9800
C13 H13A 0.9800
C13 H13B 0.9800
C13 H13C 0.9800
C14 H14A 0.9800
C14 H14B 0.9800
C14 H14C 0.9800
C15 C18 1.528(4)
C15 C17 1.536(4)
C15 C16 1.537(4)
C16 H16A 0.9800
C16 H16B 0.9800
C16 H16C 0.9800
C17 H17A 0.9800
C17 H17B 0.9800
C17 H17C 0.9800
C18 H18A 0.9800
C18 H18B 0.9800
C18 H18C 0.9800
C19 C21 1.526(4)
C19 C22 1.527(4)
C19 C20 1.534(4)
C20 H20A 0.9800
C20 H20B 0.9800
C20 H20C 0.9800
C21 H21A 0.9800
C21 H21B 0.9800
C21 H21C 0.9800
C22 H22A 0.9800
C22 H22B 0.9800
C22 H22C 0.9800
B1 H1 1.06(3)
B1 H2 1.04(3)
B1 H3 1.22(3)
B1 H4 1.17(3)

loop_
_geom_torsion_atom_site_label_1
_geom_torsion_atom_site_label_2
_geom_torsion_atom_site_label_3
_geom_torsion_atom_site_label_4
_geom_torsion
C1 Ni P1 O1 1.39(10)
P2 Ni P1 O1 -3.44(14)
C1 Ni P1 C7 111.18(12)
P2 Ni P1 C7 106.35(14)
C1 Ni P1 C11 -107.69(12)
P2 Ni P1 C11 -112.52(13)
C1 Ni P2 O3 1.75(10)
P1 Ni P2 O3 6.59(14)
C1 Ni P2 C15 -107.86(12)
P1 Ni P2 C15 -103.02(14)
C1 Ni P2 C19 111.90(12)
P1 Ni P2 C19 116.74(14)
C7 P1 O1 C2 -124.61(17)
C11 P1 O1 C2 118.81(17)
Ni P1 O1 C2 -2.28(17)
C15 P2 O3 C6 119.04(18)
C19 P2 O3 C6 -124.42(17)
Ni P2 O3 C6 -1.55(17)
P2 Ni C1 C6 -2.0(2)
P1 Ni C1 C6 179.5(2)
P2 Ni C1 C2 178.2(2)
P1 Ni C1 C2 -0.4(2)
P1 O1 C2 C3 -177.97(18)
P1 O1 C2 C1 2.2(3)
C6 C1 C2 C3 -0.7(4)
Ni C1 C2 C3 179.2(2)
C6 C1 C2 O1 179.1(2)
Ni C1 C2 O1 -1.0(3)
O1 C2 C3 C4 -179.8(2)
C1 C2 C3 C4 0.0(4)
C2 C3 C4 C5 0.6(4)
C3 C4 C5 C6 -0.5(4)
C4 C5 C6 O3 179.1(2)
C4 C5 C6 C1 -0.3(4)
P2 O3 C6 C5 -179.15(19)
P2 O3 C6 C1 0.3(3)
C2 C1 C6 C5 0.8(4)
Ni C1 C6 C5 -179.1(2)
C2 C1 C6 O3 -178.6(2)
Ni C1 C6 O3 1.5(3)
O1 P1 C7 C8 -45.3(2)
C11 P1 C7 C8 59.5(3)
Ni P1 C7 C8 -158.4(2)
O1 P1 C7 C9 -169.7(2)
C11 P1 C7 C9 -64.9(3)
Ni P1 C7 C9 77.1(2)
O1 P1 C7 C10 72.7(2)
C11 P1 C7 C10 177.6(2)
Ni P1 C7 C10 -40.4(3)
O1 P1 C11 C14 -65.6(2)
C7 P1 C11 C14 -170.53(18)
Ni P1 C11 C14 47.0(2)
O1 P1 C11 C12 177.3(2)
C7 P1 C11 C12 72.4(2)
Ni P1 C11 C12 -70.1(2)
O1 P1 C11 C13 51.0(2)
C7 P1 C11 C13 -53.9(3)
Ni P1 C11 C13 163.6(2)
O3 P2 C15 C18 164.8(2)
C19 P2 C15 C18 59.5(2)
Ni P2 C15 C18 -82.4(2)
O3 P2 C15 C17 40.0(2)
C19 P2 C15 C17 -65.3(3)
Ni P2 C15 C17 152.8(2)
O3 P2 C15 C16 -77.9(2)
C19 P2 C15 C16 176.83(18)
Ni P2 C15 C16 34.9(2)
O3 P2 C19 C21 -55.1(2)
C15 P2 C19 C21 50.5(2)
Ni P2 C19 C21 -168.51(18)
O3 P2 C19 C22 -179.1(2)
C15 P2 C19 C22 -73.5(2)
Ni P2 C19 C22 67.5(2)
O3 P2 C19 C20 63.0(2)
C15 P2 C19 C20 168.51(18)
Ni P2 C19 C20 -50.5(2)
